data_7020506
loop_
_publ_author_name
'Murray, Caroline'
'Gildea, Brendan'
'M\"uller-Bunz, Helge'
'Harding, Charles J.'
'Morgan, Grace G.'

_publ_section_title
;
 Co-crystallisation of competing structural modes in geometrically
 constrained Jahn-Teller manganese(iii) complexes.
;
_journal_issue 48
_journal_name_full 'Dalton transactions (Cambridge, England : 2003)'
_journal_page_first 14487
_journal_page_last 14489
_journal_paper_doi 10.1039/c2dt31742g
_journal_volume 41
_journal_year 2012
_chemical_formula_moiety 'C28 H22 Cl4 Mn N4 O2, C32 H34 Cl4 Mn N4 O4, 2 (Cl O4)'
_chemical_formula_sum 'C60 H56 Cl10 Mn2 N8 O14'
_chemical_formula_weight 1577.51
_chemical_name_systematic
;
?
;
_space_group_IT_number 2
_symmetry_cell_setting triclinic
_symmetry_space_group_name_Hall '-P 1'
_symmetry_space_group_name_H-M 'P -1'
_atom_sites_solution_hydrogens difmap
_atom_sites_solution_primary direct
_atom_sites_solution_secondary difmap
_audit_creation_method SHELXL-97
_cell_angle_alpha 100.014(2)
_cell_angle_beta 96.329(2)
_cell_angle_gamma 115.590(2)
_cell_formula_units_Z 1
_cell_length_a 10.3459(11)
_cell_length_b 10.6187(11)
_cell_length_c 17.4583(19)
_cell_measurement_reflns_used 5691
_cell_measurement_temperature 293(2)
_cell_measurement_theta_max 26.66
_cell_measurement_theta_min 2.30
_cell_volume 1666.0(3)
_computing_cell_refinement 'Bruker SAINT'
_computing_data_collection 'Bruker SMART'
_computing_data_reduction 'Bruker SAINT'
_computing_molecular_graphics 'Bruker SHELXTL'
_computing_publication_material 'Bruker SHELXTL'
_computing_structure_refinement 'SHELXL-97 (Sheldrick, 2008)'
_computing_structure_solution 'SHELXS-97 (Sheldrick, 2008)'
_diffrn_ambient_temperature 293(2)
_diffrn_detector_area_resol_mean 8.366
_diffrn_measured_fraction_theta_full 0.991
_diffrn_measured_fraction_theta_max 0.879
_diffrn_measurement_device_type 'CCD area detector'
_diffrn_measurement_method '\f and \w scans'
_diffrn_radiation_monochromator graphite
_diffrn_radiation_source 'sealed tube'
_diffrn_radiation_type MoK\a
_diffrn_radiation_wavelength 0.71073
_diffrn_reflns_av_R_equivalents 0.0195
_diffrn_reflns_av_sigmaI/netI 0.0269
_diffrn_reflns_limit_h_max 12
_diffrn_reflns_limit_h_min -12
_diffrn_reflns_limit_k_max 13
_diffrn_reflns_limit_k_min -13
_diffrn_reflns_limit_l_max 20
_diffrn_reflns_limit_l_min -21
_diffrn_reflns_number 12358
_diffrn_reflns_theta_full 24.50
_diffrn_reflns_theta_max 26.69
_diffrn_reflns_theta_min 2.19
_exptl_absorpt_coefficient_mu 0.850
_exptl_absorpt_correction_T_max 0.9198
_exptl_absorpt_correction_T_min 0.6763
_exptl_absorpt_correction_type multi-scan
_exptl_absorpt_process_details
;
SADABS v.2.10 (Bruker,2003) was used for absorption correction.
R(int) for selected reflections was 0.043 before and 0.019 after
correction. The Ratio of minimum to maximum transmission is 0.735259.
The \l/2 correction factor is 0.0015
;
_exptl_crystal_colour red
_exptl_crystal_density_diffrn 1.572
_exptl_crystal_density_method 'not measured'
_exptl_crystal_description chunk
_exptl_crystal_F_000 804
_exptl_crystal_size_max 0.50
_exptl_crystal_size_mid 0.40
_exptl_crystal_size_min 0.10
_refine_diff_density_max 0.455
_refine_diff_density_min -0.343
_refine_diff_density_rms 0.062
_refine_ls_extinction_method none
_refine_ls_goodness_of_fit_ref 1.033
_refine_ls_hydrogen_treatment mixed
_refine_ls_matrix_type full
_refine_ls_number_parameters 442
_refine_ls_number_reflns 6193
_refine_ls_number_restraints 0
_refine_ls_restrained_S_all 1.033
_refine_ls_R_factor_all 0.0494
_refine_ls_R_factor_gt 0.0414
_refine_ls_shift/su_max 0.001
_refine_ls_shift/su_mean 0.000
_refine_ls_structure_factor_coef Fsqd
_refine_ls_weighting_details 'calc w=1/[\s^2^(Fo^2^)+(0.0627P)^2^+0.6333P] where P=(Fo^2^+2Fc^2^)/3'
_refine_ls_weighting_scheme calc
_refine_ls_wR_factor_gt 0.1076
_refine_ls_wR_factor_ref 0.1137
_reflns_number_gt 5210
_reflns_number_total 6193
_reflns_threshold_expression I>2\s(I)
_cod_data_source_file c2dt31742g.txt
_cod_data_source_block mor125
_cod_database_code 7020506

loop_
_symmetry_equiv_pos_as_xyz
'x, y, z'
'-x, -y, -z'

loop_
_atom_site_label
_atom_site_type_symbol
_atom_site_fract_x
_atom_site_fract_y
_atom_site_fract_z
_atom_site_U_iso_or_equiv
_atom_site_adp_type
_atom_site_occupancy
_atom_site_symmetry_multiplicity
_atom_site_calc_flag
_atom_site_refinement_flags
_atom_site_disorder_assembly
_atom_site_disorder_group
Mn1 Mn 1.0000 0.5000 0.0000 0.04292(14) Uani 1 2 d S . .
O1 O 0.89483(17) 0.60752(17) 0.01149(10) 0.0478(4) Uani 1 1 d . . .
C1 C 0.7636(3) 0.5693(3) -0.02936(13) 0.0428(5) Uani 1 1 d . . .
C2 C 0.7201(3) 0.6737(3) -0.04209(14) 0.0460(5) Uani 1 1 d . . .
Cl1 Cl 0.84246(9) 0.85369(7) -0.00194(5) 0.0706(2) Uani 1 1 d . . .
C3 C 0.5834(3) 0.6379(3) -0.08456(15) 0.0513(6) Uani 1 1 d . . .
H3 H 0.5590 0.7096 -0.0933 0.062 Uiso 1 1 calc R . .
C4 C 0.4837(3) 0.4951(3) -0.11380(14) 0.0499(6) Uani 1 1 d . . .
Cl2 Cl 0.31069(8) 0.45229(9) -0.16644(5) 0.0730(2) Uani 1 1 d . . .
C5 C 0.5162(3) 0.3880(3) -0.10084(14) 0.0492(6) Uani 1 1 d . . .
H5 H 0.4460 0.2920 -0.1192 0.059 Uiso 1 1 calc R . .
C6 C 0.6562(3) 0.4237(3) -0.05967(14) 0.0450(5) Uani 1 1 d . . .
C7 C 0.6832(3) 0.3091(3) -0.04041(15) 0.0489(6) Uani 1 1 d . . .
H7 H 0.6023 0.2201 -0.0469 0.059 Uiso 1 1 calc R . .
N1 N 0.8095(2) 0.3202(2) -0.01512(12) 0.0479(5) Uani 1 1 d . A .
C8 C 0.8150(3) 0.2001(3) 0.01405(19) 0.0611(7) Uani 1 1 d . . .
H8A H 0.9035 0.1940 0.0059 0.073 Uiso 0.729(12) 1 calc PR A 1
H8B H 0.7312 0.1097 -0.0145 0.073 Uiso 0.729(12) 1 calc PR A 1
H8C H 0.8459 0.1496 -0.0258 0.073 Uiso 0.271(12) 1 d PR A 2
H8D H 0.7152 0.1340 0.0150 0.073 Uiso 0.271(12) 1 d PR A 2
C9A C 0.8132(6) 0.2283(5) 0.1008(3) 0.0693(18) Uani 0.729(12) 1 d P A 1
H9A H 0.8157 0.1486 0.1198 0.083 Uiso 0.729(12) 1 calc PR A 1
H9B H 0.7198 0.2258 0.1061 0.083 Uiso 0.729(12) 1 calc PR A 1
C9B C 0.910(2) 0.2262(12) 0.0949(7) 0.065(5) Uani 0.271(12) 1 d P A 2
H9C H 1.0044 0.2350 0.0872 0.078 Uiso 0.271(12) 1 calc PR A 2
H9D H 0.8633 0.1435 0.1168 0.078 Uiso 0.271(12) 1 calc PR A 2
C10 C 0.9332(3) 0.3673(3) 0.15674(18) 0.0617(7) Uani 1 1 d . . .
C11 C 0.9382(4) 0.3725(4) 0.2364(2) 0.0738(9) Uani 1 1 d . A .
H11 H 0.8817 0.2902 0.2525 0.089 Uiso 1 1 calc R . .
C12 C 1.0254(5) 0.4975(5) 0.2908(2) 0.0973(12) Uani 1 1 d . . .
H12 H 1.0294 0.5023 0.3448 0.117 Uiso 1 1 calc R A .
C13 C 1.1083(5) 0.6175(5) 0.2658(2) 0.0989(13) Uani 1 1 d . A .
H13 H 1.1722 0.7039 0.3023 0.119 Uiso 1 1 calc R . .
C14 C 1.0945(4) 0.6067(4) 0.18604(18) 0.0711(8) Uani 1 1 d . . .
H14 H 1.1466 0.6893 0.1690 0.085 Uiso 1 1 calc R A .
N2 N 1.0109(2) 0.4852(2) 0.13171(13) 0.0544(5) Uani 1 1 d . A .
Mn2 Mn 0.5000 0.5000 0.5000 0.03846(14) Uani 1 2 d S . .
O2 O 0.50293(18) 0.62613(17) 0.43733(9) 0.0460(4) Uani 1 1 d . . .
C15 C 0.5633(2) 0.7671(2) 0.45552(14) 0.0423(5) Uani 1 1 d . . .
C16 C 0.5803(3) 0.8390(3) 0.39361(15) 0.0484(6) Uani 1 1 d . . .
Cl3 Cl 0.52165(10) 0.73651(8) 0.29674(4) 0.0718(2) Uani 1 1 d . . .
C17 C 0.6417(3) 0.9869(3) 0.40844(17) 0.0536(6) Uani 1 1 d . . .
H17 H 0.6515 1.0316 0.3666 0.064 Uiso 1 1 calc R . .
C18 C 0.6888(3) 1.0681(3) 0.48660(18) 0.0525(6) Uani 1 1 d . . .
Cl4 Cl 0.76226(8) 1.25478(7) 0.50445(5) 0.0727(2) Uani 1 1 d . . .
C19 C 0.6731(3) 1.0040(3) 0.54875(16) 0.0502(6) Uani 1 1 d . . .
H19 H 0.7034 1.0599 0.6008 0.060 Uiso 1 1 calc R . .
C20 C 0.6109(2) 0.8528(3) 0.53373(15) 0.0440(5) Uani 1 1 d . . .
C21 C 0.5938(3) 0.7910(3) 0.60142(15) 0.0451(5) Uani 1 1 d . . .
H21 H 0.6159 0.8541 0.6507 0.054 Uiso 1 1 calc R . .
N3 N 0.5512(2) 0.6579(2) 0.60091(11) 0.0416(4) Uani 1 1 d . . .
C22 C 0.5578(3) 0.6267(3) 0.68033(14) 0.0491(6) Uani 1 1 d . . .
H22A H 0.4798 0.5316 0.6772 0.059 Uiso 1 1 calc R . .
H22B H 0.5437 0.6964 0.7176 0.059 Uiso 1 1 calc R . .
C23 C 0.7055(3) 0.6332(3) 0.70990(16) 0.0581(7) Uani 1 1 d . . .
H23A H 0.7071 0.6122 0.7618 0.070 Uiso 1 1 calc R . .
H23B H 0.7161 0.5594 0.6739 0.070 Uiso 1 1 calc R . .
C24 C 0.8332(3) 0.7770(3) 0.71607(17) 0.0609(7) Uani 1 1 d . . .
C25 C 0.8792(4) 0.8910(4) 0.78169(19) 0.0825(10) Uani 1 1 d . . .
H25 H 0.8321 0.8799 0.8243 0.099 Uiso 1 1 calc R . .
C26 C 0.9961(5) 1.0220(4) 0.7838(2) 0.1062(15) Uani 1 1 d . . .
H26 H 1.0293 1.0996 0.8278 0.127 Uiso 1 1 calc R . .
C27 C 1.0614(4) 1.0350(5) 0.7202(3) 0.1036(14) Uani 1 1 d . . .
H27 H 1.1397 1.1218 0.7198 0.124 Uiso 1 1 calc R . .
C28 C 1.0102(4) 0.9188(4) 0.6569(2) 0.0910(12) Uani 1 1 d . . .
H28 H 1.0566 0.9288 0.6140 0.109 Uiso 1 1 calc R . .
N4 N 0.8965(3) 0.7907(3) 0.65279(15) 0.0666(6) Uani 1 1 d . . .
O3 O 0.7427(2) 0.5838(2) 0.51172(14) 0.0594(5) Uani 1 1 d . . .
H1O3 H 0.783(3) 0.635(3) 0.5508(16) 0.043(8) Uiso 1 1 d . . .
C29 C 0.8268(3) 0.5835(4) 0.4525(2) 0.0673(8) Uani 1 1 d . . .
H15A H 0.7697 0.4980 0.4094 0.081 Uiso 1 1 calc R . .
H15B H 0.9138 0.5785 0.4753 0.081 Uiso 1 1 calc R . .
C30 C 0.8719(4) 0.7132(4) 0.4198(3) 0.0924(12) Uani 1 1 d . . .
H16A H 0.7862 0.7172 0.3956 0.139 Uiso 1 1 calc R . .
H16B H 0.9288 0.7078 0.3806 0.139 Uiso 1 1 calc R . .
H16C H 0.9297 0.7982 0.4621 0.139 Uiso 1 1 calc R . .
Cl5 Cl 0.50025(9) 0.04164(8) 0.19860(5) 0.0696(2) Uani 1 1 d . . .
O4 O 0.5960(3) 0.1537(3) 0.26533(16) 0.0955(8) Uani 1 1 d . . .
O5 O 0.4598(4) 0.1001(4) 0.1411(2) 0.1419(13) Uani 1 1 d . . .
O6 O 0.5753(3) -0.0344(3) 0.16867(18) 0.1046(9) Uani 1 1 d . . .
O7 O 0.3752(3) -0.0509(3) 0.2242(2) 0.1271(11) Uani 1 1 d . . .

loop_
_atom_site_aniso_label
_atom_site_aniso_U_11
_atom_site_aniso_U_22
_atom_site_aniso_U_33
_atom_site_aniso_U_23
_atom_site_aniso_U_13
_atom_site_aniso_U_12
Mn1 0.0369(3) 0.0362(3) 0.0513(3) 0.0143(2) 0.0046(2) 0.0128(2)
O1 0.0413(9) 0.0394(9) 0.0585(10) 0.0128(7) 0.0048(7) 0.0158(7)
C1 0.0448(13) 0.0462(13) 0.0419(12) 0.0166(10) 0.0127(10) 0.0221(11)
C2 0.0470(13) 0.0430(13) 0.0479(13) 0.0146(10) 0.0111(10) 0.0191(11)
Cl1 0.0697(5) 0.0417(4) 0.0913(5) 0.0170(3) -0.0009(4) 0.0216(3)
C3 0.0565(15) 0.0570(16) 0.0522(14) 0.0204(12) 0.0155(12) 0.0331(13)
C4 0.0434(13) 0.0620(16) 0.0470(13) 0.0138(11) 0.0089(10) 0.0267(12)
Cl2 0.0519(4) 0.0861(5) 0.0806(5) 0.0146(4) -0.0010(3) 0.0372(4)
C5 0.0430(13) 0.0475(14) 0.0504(13) 0.0083(11) 0.0087(11) 0.0164(11)
C6 0.0431(13) 0.0426(13) 0.0496(13) 0.0125(10) 0.0108(10) 0.0192(11)
C7 0.0389(13) 0.0373(12) 0.0613(15) 0.0098(11) 0.0079(11) 0.0109(10)
N1 0.0427(11) 0.0360(10) 0.0598(12) 0.0142(9) 0.0056(9) 0.0138(9)
C8 0.0491(15) 0.0380(13) 0.091(2) 0.0245(13) 0.0048(14) 0.0148(12)
C9A 0.057(3) 0.060(3) 0.089(3) 0.046(2) 0.010(2) 0.016(2)
C9B 0.089(12) 0.059(7) 0.068(7) 0.035(5) 0.025(6) 0.042(7)
C10 0.0602(17) 0.0647(18) 0.0685(18) 0.0300(14) 0.0110(14) 0.0319(15)
C11 0.070(2) 0.092(2) 0.074(2) 0.0412(19) 0.0233(16) 0.0405(19)
C12 0.126(3) 0.113(3) 0.065(2) 0.031(2) 0.036(2) 0.060(3)
C13 0.131(4) 0.084(3) 0.064(2) 0.0036(18) 0.021(2) 0.039(3)
C14 0.073(2) 0.0635(19) 0.0631(18) 0.0106(15) 0.0152(15) 0.0213(16)
N2 0.0515(12) 0.0566(13) 0.0587(13) 0.0187(11) 0.0118(10) 0.0266(11)
Mn2 0.0420(3) 0.0352(3) 0.0444(3) 0.0165(2) 0.0164(2) 0.0191(2)
O2 0.0578(10) 0.0373(9) 0.0473(9) 0.0178(7) 0.0150(7) 0.0221(8)
C15 0.0386(12) 0.0408(13) 0.0559(14) 0.0205(10) 0.0159(10) 0.0214(10)
C16 0.0472(13) 0.0493(14) 0.0572(14) 0.0229(11) 0.0152(11) 0.0252(12)
Cl3 0.1031(6) 0.0618(4) 0.0542(4) 0.0280(3) 0.0199(4) 0.0356(4)
C17 0.0437(13) 0.0514(15) 0.0759(18) 0.0352(14) 0.0178(12) 0.0226(12)
C18 0.0361(12) 0.0372(13) 0.0845(19) 0.0245(13) 0.0094(12) 0.0144(10)
Cl4 0.0542(4) 0.0391(4) 0.1146(6) 0.0290(4) 0.0023(4) 0.0122(3)
C19 0.0414(13) 0.0404(13) 0.0663(16) 0.0135(11) 0.0063(11) 0.0177(11)
C20 0.0381(12) 0.0416(12) 0.0572(14) 0.0176(11) 0.0130(10) 0.0201(10)
C21 0.0429(12) 0.0435(13) 0.0517(13) 0.0132(10) 0.0139(10) 0.0211(11)
N3 0.0416(10) 0.0420(11) 0.0456(10) 0.0148(8) 0.0153(8) 0.0204(9)
C22 0.0590(15) 0.0454(13) 0.0461(13) 0.0173(10) 0.0205(11) 0.0225(12)
C23 0.0652(17) 0.0592(16) 0.0512(14) 0.0256(12) 0.0110(12) 0.0258(14)
C24 0.0573(16) 0.0630(17) 0.0566(16) 0.0243(13) -0.0008(13) 0.0219(14)
C25 0.088(2) 0.079(2) 0.0559(17) 0.0208(16) 0.0031(16) 0.0177(19)
C26 0.107(3) 0.077(2) 0.077(2) 0.0105(19) -0.021(2) 0.003(2)
C27 0.080(2) 0.083(3) 0.089(3) 0.029(2) -0.010(2) -0.011(2)
C28 0.0578(19) 0.100(3) 0.090(3) 0.040(2) 0.0116(18) 0.0081(19)
N4 0.0506(13) 0.0724(16) 0.0688(15) 0.0250(12) 0.0118(11) 0.0186(12)
O3 0.0433(10) 0.0683(13) 0.0626(13) 0.0179(11) 0.0202(10) 0.0195(10)
C29 0.0547(16) 0.082(2) 0.084(2) 0.0366(17) 0.0370(15) 0.0368(16)
C30 0.083(2) 0.117(3) 0.122(3) 0.074(3) 0.059(2) 0.061(2)
Cl5 0.0862(5) 0.0510(4) 0.0726(5) 0.0144(3) 0.0061(4) 0.0351(4)
O4 0.0902(17) 0.0804(16) 0.0920(17) -0.0029(13) 0.0122(14) 0.0285(14)
O5 0.187(3) 0.136(3) 0.126(3) 0.059(2) -0.005(2) 0.094(3)
O6 0.137(2) 0.0790(17) 0.119(2) 0.0213(15) 0.0397(18) 0.0672(18)
O7 0.0820(18) 0.089(2) 0.194(3) 0.050(2) 0.041(2) 0.0157(16)

loop_
_atom_type_symbol
_atom_type_description
_atom_type_scat_dispersion_real
_atom_type_scat_dispersion_imag
_atom_type_scat_source
C C 0.0033 0.0016 'International Tables Vol C Tables 4.2.6.8 and 6.1.1.4'
H H 0.0000 0.0000 'International Tables Vol C Tables 4.2.6.8 and 6.1.1.4'
N N 0.0061 0.0033 'International Tables Vol C Tables 4.2.6.8 and 6.1.1.4'
O O 0.0106 0.0060 'International Tables Vol C Tables 4.2.6.8 and 6.1.1.4'
Cl Cl 0.1484 0.1585 'International Tables Vol C Tables 4.2.6.8 and 6.1.1.4'
Mn Mn 0.3368 0.7283 'International Tables Vol C Tables 4.2.6.8 and 6.1.1.4'

loop_
_geom_angle_atom_site_label_1
_geom_angle_atom_site_label_2
_geom_angle_atom_site_label_3
_geom_angle
_geom_angle_site_symmetry_1
_geom_angle_site_symmetry_3
O1 Mn1 O1 180.0 2_765 .
O1 Mn1 N1 91.77(8) 2_765 .
O1 Mn1 N1 88.23(8) . .
O1 Mn1 N1 88.23(8) 2_765 2_765
O1 Mn1 N1 91.77(8) . 2_765
N1 Mn1 N1 180.0 . 2_765
O1 Mn1 N2 91.95(7) 2_765 2_765
O1 Mn1 N2 88.05(7) . 2_765
N1 Mn1 N2 98.46(8) . 2_765
N1 Mn1 N2 81.54(8) 2_765 2_765
O1 Mn1 N2 88.05(7) 2_765 .
O1 Mn1 N2 91.95(7) . .
N1 Mn1 N2 81.54(8) . .
N1 Mn1 N2 98.46(8) 2_765 .
N2 Mn1 N2 180.0 2_765 .
C1 O1 Mn1 125.72(15) . .
O1 C1 C2 120.7(2) . .
O1 C1 C6 123.1(2) . .
C2 C1 C6 116.1(2) . .
C3 C2 C1 122.4(2) . .
C3 C2 Cl1 118.95(19) . .
C1 C2 Cl1 118.60(18) . .
C4 C3 C2 119.3(2) . .
C4 C3 H3 120.4 . .
C2 C3 H3 120.4 . .
C5 C4 C3 121.5(2) . .
C5 C4 Cl2 120.0(2) . .
C3 C4 Cl2 118.5(2) . .
C4 C5 C6 119.5(2) . .
C4 C5 H5 120.3 . .
C6 C5 H5 120.3 . .
C5 C6 C1 121.2(2) . .
C5 C6 C7 118.2(2) . .
C1 C6 C7 120.2(2) . .
N1 C7 C6 125.3(2) . .
N1 C7 H7 117.4 . .
C6 C7 H7 117.4 . .
C7 N1 C8 117.7(2) . .
C7 N1 Mn1 124.28(17) . .
C8 N1 Mn1 117.53(16) . .
N1 C8 C9A 107.7(3) . .
N1 C8 C9B 121.4(5) . .
N1 C8 H8A 110.2 . .
C9A C8 H8A 110.2 . .
N1 C8 H8B 110.2 . .
C9A C8 H8B 110.2 . .
H8A C8 H8B 108.5 . .
N1 C8 H8C 107.0 . .
C9B C8 H8C 107.1 . .
N1 C8 H8D 107.0 . .
C9B C8 H8D 106.8 . .
H8C C8 H8D 106.7 . .
C8 C9A C10 118.9(3) . .
C8 C9A H9A 107.6 . .
C10 C9A H9A 107.6 . .
C8 C9A H9B 107.6 . .
C10 C9A H9B 107.6 . .
H9A C9A H9B 107.0 . .
C8 C9B C10 112.6(8) . .
C8 C9B H9C 109.1 . .
C10 C9B H9C 109.1 . .
C8 C9B H9D 109.1 . .
C10 C9B H9D 109.1 . .
H9C C9B H9D 107.8 . .
N2 C10 C11 121.5(3) . .
N2 C10 C9A 122.8(3) . .
C11 C10 C9A 114.7(3) . .
N2 C10 C9B 110.3(5) . .
C11 C10 C9B 121.3(4) . .
C12 C11 C10 119.6(3) . .
C12 C11 H11 120.2 . .
C10 C11 H11 120.2 . .
C11 C12 C13 119.3(3) . .
C11 C12 H12 120.3 . .
C13 C12 H12 120.3 . .
C14 C13 C12 118.2(4) . .
C14 C13 H13 120.9 . .
C12 C13 H13 120.9 . .
N2 C14 C13 123.4(3) . .
N2 C14 H14 118.3 . .
C13 C14 H14 118.3 . .
C14 N2 C10 117.9(3) . .
C14 N2 Mn1 116.10(19) . .
C10 N2 Mn1 125.84(19) . .
O2 Mn2 O2 180.0 2_666 .
O2 Mn2 N3 90.41(7) 2_666 2_666
O2 Mn2 N3 89.59(7) . 2_666
O2 Mn2 N3 89.59(7) 2_666 .
O2 Mn2 N3 90.41(7) . .
N3 Mn2 N3 180.000(1) 2_666 .
O2 Mn2 O3 89.95(8) 2_666 2_666
O2 Mn2 O3 90.05(8) . 2_666
N3 Mn2 O3 85.89(8) 2_666 2_666
N3 Mn2 O3 94.11(8) . 2_666
O2 Mn2 O3 90.05(7) 2_666 .
O2 Mn2 O3 89.95(8) . .
N3 Mn2 O3 94.11(8) 2_666 .
N3 Mn2 O3 85.89(8) . .
O3 Mn2 O3 180.00(4) 2_666 .
C15 O2 Mn2 130.37(15) . .
O2 C15 C20 123.8(2) . .
O2 C15 C16 119.0(2) . .
C20 C15 C16 117.2(2) . .
C17 C16 C15 122.1(2) . .
C17 C16 Cl3 119.6(2) . .
C15 C16 Cl3 118.27(19) . .
C16 C17 C18 119.1(2) . .
C16 C17 H17 120.4 . .
C18 C17 H17 120.4 . .
C19 C18 C17 121.2(2) . .
C19 C18 Cl4 120.1(2) . .
C17 C18 Cl4 118.6(2) . .
C18 C19 C20 119.8(2) . .
C18 C19 H19 120.1 . .
C20 C19 H19 120.1 . .
C15 C20 C19 120.7(2) . .
C15 C20 C21 122.0(2) . .
C19 C20 C21 117.3(2) . .
N3 C21 C20 126.8(2) . .
N3 C21 H21 116.6 . .
C20 C21 H21 116.6 . .
C21 N3 C22 115.3(2) . .
C21 N3 Mn2 123.59(16) . .
C22 N3 Mn2 120.76(15) . .
N3 C22 C23 110.44(19) . .
N3 C22 H22A 109.6 . .
C23 C22 H22A 109.6 . .
N3 C22 H22B 109.6 . .
C23 C22 H22B 109.6 . .
H22A C22 H22B 108.1 . .
C24 C23 C22 113.2(2) . .
C24 C23 H23A 108.9 . .
C22 C23 H23A 108.9 . .
C24 C23 H23B 108.9 . .
C22 C23 H23B 108.9 . .
H23A C23 H23B 107.8 . .
N4 C24 C25 121.6(3) . .
N4 C24 C23 116.4(3) . .
C25 C24 C23 121.9(3) . .
C24 C25 C26 119.6(4) . .
C24 C25 H25 120.2 . .
C26 C25 H25 120.2 . .
C27 C26 C25 118.7(4) . .
C27 C26 H26 120.7 . .
C25 C26 H26 120.7 . .
C26 C27 C28 119.0(4) . .
C26 C27 H27 120.5 . .
C28 C27 H27 120.5 . .
N4 C28 C27 123.8(4) . .
N4 C28 H28 118.1 . .
C27 C28 H28 118.1 . .
C24 N4 C28 117.3(3) . .
C29 O3 Mn2 130.3(2) . .
C29 O3 H1O3 116(2) . .
Mn2 O3 H1O3 111(2) . .
O3 C29 C30 113.0(3) . .
O3 C29 H15A 109.0 . .
C30 C29 H15A 109.0 . .
O3 C29 H15B 109.0 . .
C30 C29 H15B 109.0 . .
H15A C29 H15B 107.8 . .
C29 C30 H16A 109.5 . .
C29 C30 H16B 109.5 . .
H16A C30 H16B 109.5 . .
C29 C30 H16C 109.5 . .
H16A C30 H16C 109.5 . .
H16B C30 H16C 109.5 . .
O5 Cl5 O4 109.4(2) . .
O5 Cl5 O6 110.3(2) . .
O4 Cl5 O6 108.15(18) . .
O5 Cl5 O7 110.5(2) . .
O4 Cl5 O7 108.0(2) . .
O6 Cl5 O7 110.47(19) . .

loop_
_geom_bond_atom_site_label_1
_geom_bond_atom_site_label_2
_geom_bond_distance
_geom_bond_site_symmetry_2
Mn1 O1 1.8892(17) 2_765
Mn1 O1 1.8892(17) .
Mn1 N1 2.0150(19) .
Mn1 N1 2.0150(19) 2_765
Mn1 N2 2.326(2) 2_765
Mn1 N2 2.326(2) .
O1 C1 1.314(3) .
C1 C2 1.405(3) .
C1 C6 1.416(3) .
C2 C3 1.379(3) .
C2 Cl1 1.731(2) .
C3 C4 1.373(4) .
C3 H3 0.9300 .
C4 C5 1.365(4) .
C4 Cl2 1.744(2) .
C5 C6 1.399(3) .
C5 H5 0.9300 .
C6 C7 1.445(3) .
C7 N1 1.280(3) .
C7 H7 0.9300 .
N1 C8 1.473(3) .
C8 C9A 1.496(6) .
C8 C9B 1.534(14) .
C8 H8A 0.9700 .
C8 H8B 0.9700 .
C8 H8C 0.9700 .
C8 H8D 0.9700 .
C9A C10 1.524(5) .
C9A H9A 0.9700 .
C9A H9B 0.9700 .
C9B C10 1.593(12) .
C9B H9C 0.9700 .
C9B H9D 0.9700 .
C10 N2 1.342(4) .
C10 C11 1.376(4) .
C11 C12 1.348(5) .
C11 H11 0.9300 .
C12 C13 1.372(6) .
C12 H12 0.9300 .
C13 C14 1.364(5) .
C13 H13 0.9300 .
C14 N2 1.320(4) .
C14 H14 0.9300 .
Mn2 O2 1.8637(15) 2_666
Mn2 O2 1.8638(15) .
Mn2 N3 2.0481(19) 2_666
Mn2 N3 2.0482(19) .
Mn2 O3 2.2429(19) 2_666
Mn2 O3 2.2430(19) .
O2 C15 1.310(3) .
C15 C20 1.403(3) .
C15 C16 1.412(3) .
C16 C17 1.377(4) .
C16 Cl3 1.725(3) .
C17 C18 1.387(4) .
C17 H17 0.9300 .
C18 C19 1.367(4) .
C18 Cl4 1.742(2) .
C19 C20 1.408(3) .
C19 H19 0.9300 .
C20 C21 1.440(3) .
C21 N3 1.284(3) .
C21 H21 0.9300 .
N3 C22 1.482(3) .
C22 C23 1.525(4) .
C22 H22A 0.9700 .
C22 H22B 0.9700 .
C23 C24 1.502(4) .
C23 H23A 0.9700 .
C23 H23B 0.9700 .
C24 N4 1.343(4) .
C24 C25 1.380(5) .
C25 C26 1.385(5) .
C25 H25 0.9300 .
C26 C27 1.359(6) .
C26 H26 0.9300 .
C27 C28 1.362(6) .
C27 H27 0.9300 .
C28 N4 1.344(4) .
C28 H28 0.9300 .
O3 C29 1.424(3) .
O3 H1O3 0.74(3) .
C29 C30 1.490(4) .
C29 H15A 0.9700 .
C29 H15B 0.9700 .
C30 H16A 0.9600 .
C30 H16B 0.9600 .
C30 H16C 0.9600 .
Cl5 O5 1.384(3) .
Cl5 O4 1.414(3) .
Cl5 O6 1.419(3) .
Cl5 O7 1.422(3) .

loop_
_geom_hbond_atom_site_label_D
_geom_hbond_atom_site_label_H
_geom_hbond_atom_site_label_A
_geom_hbond_distance_DH
_geom_hbond_distance_HA
_geom_hbond_distance_DA
_geom_hbond_angle_DHA
O3 H1O3 N4 0.74(3) 2.03(3) 2.767(3) 175(3)

loop_
_geom_torsion_atom_site_label_1
_geom_torsion_atom_site_label_2
_geom_torsion_atom_site_label_3
_geom_torsion_atom_site_label_4
_geom_torsion
_geom_torsion_site_symmetry_1
N1 Mn1 O1 C1 -38.67(18) .
N1 Mn1 O1 C1 141.33(18) 2_765
N2 Mn1 O1 C1 59.86(18) 2_765
N2 Mn1 O1 C1 -120.14(18) .
Mn1 O1 C1 C2 -152.93(17) .
Mn1 O1 C1 C6 30.1(3) .
O1 C1 C2 C3 -180.0(2) .
C6 C1 C2 C3 -2.8(3) .
O1 C1 C2 Cl1 -0.7(3) .
C6 C1 C2 Cl1 176.50(17) .
C1 C2 C3 C4 1.9(4) .
Cl1 C2 C3 C4 -177.35(19) .
C2 C3 C4 C5 0.9(4) .
C2 C3 C4 Cl2 179.32(19) .
C3 C4 C5 C6 -2.6(4) .
Cl2 C4 C5 C6 178.96(19) .
C4 C5 C6 C1 1.7(4) .
C4 C5 C6 C7 174.4(2) .
O1 C1 C6 C5 178.1(2) .
C2 C1 C6 C5 1.0(3) .
O1 C1 C6 C7 5.5(4) .
C2 C1 C6 C7 -171.6(2) .
C5 C6 C7 N1 167.9(2) .
C1 C6 C7 N1 -19.4(4) .
C6 C7 N1 C8 170.1(3) .
C6 C7 N1 Mn1 -2.1(4) .
O1 Mn1 N1 C7 -155.3(2) 2_765
O1 Mn1 N1 C7 24.7(2) .
N2 Mn1 N1 C7 -63.0(2) 2_765
N2 Mn1 N1 C7 117.0(2) .
O1 Mn1 N1 C8 32.5(2) 2_765
O1 Mn1 N1 C8 -147.5(2) .
N2 Mn1 N1 C8 124.8(2) 2_765
N2 Mn1 N1 C8 -55.2(2) .
C7 N1 C8 C9A -88.9(3) .
Mn1 N1 C8 C9A 83.8(3) .
C7 N1 C8 C9B -130.0(8) .
Mn1 N1 C8 C9B 42.7(9) .
N1 C8 C9A C10 -58.1(5) .
N1 C8 C9B C10 27.8(14) .
C8 C9A C10 N2 22.4(7) .
C8 C9A C10 C11 -168.9(4) .
C8 C9B C10 N2 -65.2(12) .
C8 C9B C10 C11 143.5(6) .
N2 C10 C11 C12 -1.6(5) .
C9A C10 C11 C12 -170.4(4) .
C9B C10 C11 C12 146.6(9) .
C10 C11 C12 C13 -0.3(6) .
C11 C12 C13 C14 2.6(7) .
C12 C13 C14 N2 -3.4(6) .
C13 C14 N2 C10 1.7(5) .
C13 C14 N2 Mn1 177.4(3) .
C11 C10 N2 C14 0.9(4) .
C9A C10 N2 C14 168.8(4) .
C9B C10 N2 C14 -150.4(7) .
C11 C10 N2 Mn1 -174.4(2) .
C9A C10 N2 Mn1 -6.5(5) .
C9B C10 N2 Mn1 34.3(7) .
O1 Mn1 N2 C14 111.0(2) 2_765
O1 Mn1 N2 C14 -69.0(2) .
N1 Mn1 N2 C14 -156.9(2) .
N1 Mn1 N2 C14 23.1(2) 2_765
O1 Mn1 N2 C10 -73.6(2) 2_765
O1 Mn1 N2 C10 106.4(2) .
N1 Mn1 N2 C10 18.5(2) .
N1 Mn1 N2 C10 -161.5(2) 2_765
N3 Mn2 O2 C15 -160.6(2) 2_666
N3 Mn2 O2 C15 19.4(2) .
O3 Mn2 O2 C15 113.6(2) 2_666
O3 Mn2 O2 C15 -66.4(2) .
Mn2 O2 C15 C20 -16.1(3) .
Mn2 O2 C15 C16 164.87(17) .
O2 C15 C16 C17 179.5(2) .
C20 C15 C16 C17 0.4(4) .
O2 C15 C16 Cl3 -0.5(3) .
C20 C15 C16 Cl3 -179.57(17) .
C15 C16 C17 C18 0.2(4) .
Cl3 C16 C17 C18 -179.85(19) .
C16 C17 C18 C19 -1.1(4) .
C16 C17 C18 Cl4 -178.49(19) .
C17 C18 C19 C20 1.3(4) .
Cl4 C18 C19 C20 178.72(18) .
O2 C15 C20 C19 -179.2(2) .
C16 C15 C20 C19 -0.1(3) .
O2 C15 C20 C21 -1.5(4) .
C16 C15 C20 C21 177.6(2) .
C18 C19 C20 C15 -0.7(4) .
C18 C19 C20 C21 -178.5(2) .
C15 C20 C21 N3 8.4(4) .
C19 C20 C21 N3 -173.8(2) .
C20 C21 N3 C22 174.1(2) .
C20 C21 N3 Mn2 1.1(3) .
O2 Mn2 N3 C21 168.40(19) 2_666
O2 Mn2 N3 C21 -11.60(19) .
O3 Mn2 N3 C21 -101.68(19) 2_666
O3 Mn2 N3 C21 78.32(19) .
O2 Mn2 N3 C22 -4.28(17) 2_666
O2 Mn2 N3 C22 175.72(17) .
O3 Mn2 N3 C22 85.64(17) 2_666
O3 Mn2 N3 C22 -94.36(17) .
C21 N3 C22 C23 -91.1(3) .
Mn2 N3 C22 C23 82.2(2) .
N3 C22 C23 C24 58.8(3) .
C22 C23 C24 N4 -93.9(3) .
C22 C23 C24 C25 83.3(3) .
N4 C24 C25 C26 -1.8(5) .
C23 C24 C25 C26 -178.9(3) .
C24 C25 C26 C27 0.8(6) .
C25 C26 C27 C28 -0.3(7) .
C26 C27 C28 N4 0.8(7) .
C25 C24 N4 C28 2.2(5) .
C23 C24 N4 C28 179.5(3) .
C27 C28 N4 C24 -1.8(5) .
O2 Mn2 O3 C29 119.5(2) 2_666
O2 Mn2 O3 C29 -60.5(2) .
N3 Mn2 O3 C29 29.1(2) 2_666
N3 Mn2 O3 C29 -150.9(2) .
Mn2 O3 C29 C30 88.7(3) .
